data_7126843
loop_
_publ_author_name
'Yakiyama, Yumi'
'Fujinaka, Takahisa'
'Nishimura, Mio'
'Seki, Ryotaro'
'Sakurai, Hidehiro'

_publ_section_title
;
 Control by one drop of solvent: selective preparation of guest
 release/trap-triggered interconvertible molecular crystals.
;
_journal_issue 67
_journal_name_full 'Chemical communications (Cambridge, England)'
_journal_page_first 9687
_journal_page_last 9690
_journal_paper_doi 10.1039/d0cc03408h
_journal_volume 56
_journal_year 2020
_chemical_formula_moiety 'C14 H8 N O2, C0.8'
_chemical_formula_sum 'C14.93 H9.9 N O2'
_chemical_formula_weight 235.34
_space_group_crystal_system monoclinic
_space_group_IT_number 15
_space_group_name_Hall '-C 2yc'
_space_group_name_H-M_alt 'C 1 2/c 1'
_atom_sites_solution_hydrogens geom
_atom_sites_solution_primary dual
_audit_creation_date 2018-12-20
_audit_creation_method
;
Olex2 1.2
(compiled 2018.05.29 svn.r3508 for OlexSys, GUI svn.r5506)
;
_audit_update_record
;
2018-12-26 deposited with the CCDC.	2020-07-07 downloaded from the CCDC.
;
_cell_angle_alpha 90
_cell_angle_beta 96.99(3)
_cell_angle_gamma 90
_cell_formula_units_Z 8
_cell_length_a 15.564(3)
_cell_length_b 18.062(4)
_cell_length_c 8.5078(17)
_cell_measurement_reflns_used 23812
_cell_measurement_temperature 100(2)
_cell_measurement_theta_max 29.527
_cell_measurement_theta_min 2.795
_cell_volume 2373.9(9)
_computing_cell_refinement 'HKL3000 (Minor et al., 2006)'
_computing_data_collection 'HKL3000 (Minor et al., 2006)'
_computing_data_reduction 'HKL3000 (Minor et al., 2006)'
_computing_molecular_graphics 'Olex2 (Dolomanov et al., 2009)'
_computing_publication_material 'Olex2 (Dolomanov et al., 2009)'
_computing_structure_refinement 'ShelXL (Sheldrick, 2015)'
_computing_structure_solution 'ShelXT (Sheldrick, 2015)'
_diffrn_ambient_temperature 100(2)
_diffrn_measured_fraction_theta_full 0.986
_diffrn_measured_fraction_theta_max 0.981
_diffrn_measurement_device_type 'ADSC Q210 CCD area detector'
_diffrn_measurement_method 'omega scan'
_diffrn_radiation_monochromator 'Si(111) double crystal monochromator'
_diffrn_radiation_type synchrotron
_diffrn_radiation_wavelength 0.700
_diffrn_reflns_av_R_equivalents 0.0363
_diffrn_reflns_av_unetI/netI 0.0201
_diffrn_reflns_Laue_measured_fraction_full 0.986
_diffrn_reflns_Laue_measured_fraction_max 0.981
_diffrn_reflns_limit_h_max 21
_diffrn_reflns_limit_h_min -21
_diffrn_reflns_limit_k_max 24
_diffrn_reflns_limit_k_min -24
_diffrn_reflns_limit_l_max 11
_diffrn_reflns_limit_l_min -11
_diffrn_reflns_number 23410
_diffrn_reflns_point_group_measured_fraction_full 0.986
_diffrn_reflns_point_group_measured_fraction_max 0.981
_diffrn_reflns_theta_full 24.835
_diffrn_reflns_theta_max 29.527
_diffrn_reflns_theta_min 2.795
_diffrn_source 'PLSII 2D bending magnet'
_diffrn_standards_number 0
_exptl_absorpt_coefficient_mu 0.086
_exptl_absorpt_correction_type none
_exptl_crystal_colour yellow
_exptl_crystal_colour_primary yellow
_exptl_crystal_density_diffrn 1.317
_exptl_crystal_description block
_exptl_crystal_F_000 980
_refine_diff_density_max 0.472
_refine_diff_density_min -0.557
_refine_diff_density_rms 0.081
_refine_ls_extinction_method none
_refine_ls_goodness_of_fit_ref 1.038
_refine_ls_hydrogen_treatment constr
_refine_ls_matrix_type full
_refine_ls_number_parameters 193
_refine_ls_number_reflns 3402
_refine_ls_number_restraints 0
_refine_ls_restrained_S_all 1.038
_refine_ls_R_factor_all 0.0769
_refine_ls_R_factor_gt 0.0734
_refine_ls_shift/su_max 0.000
_refine_ls_shift/su_mean 0.000
_refine_ls_structure_factor_coef Fsqd
_refine_ls_weighting_details 'w=1/[\s^2^(Fo^2^)+(0.1428P)^2^+2.0158P] where P=(Fo^2^+2Fc^2^)/3'
_refine_ls_weighting_scheme calc
_refine_ls_wR_factor_gt 0.2079
_refine_ls_wR_factor_ref 0.2120
_reflns_Friedel_coverage 0.000
_reflns_number_gt 3078
_reflns_number_total 3402
_reflns_threshold_expression 'I > 2\s(I)'
_cod_data_source_file d0cc03408h2.cif
_cod_data_source_block c2c
_cod_depositor_comments 'Adding full bibliography for 7126838--7126851.cif.'
_cod_original_cell_volume 2373.9(8)
_cod_original_formula_sum 'C14.93 H9.90 N O2'
_cod_database_code 7126843
_shelx_shelxl_version_number 2018/3
_shelx_space_group_comment
;
The symmetry employed for this shelxl refinement is uniquely defined
by the following loop, which should always be used as a source of
symmetry information in preference to the above space-group names.
They are only intended as comments.
;
_olex2_refinement_description
;
1. Fixed Uiso
 At 1.2 times of:
  All C(H) groups
2. Others
 Fixed Sof: C1S(0.2) C3S(0.1) C4S(0.2) C5S(0.1) C2S(0.1) C6S(0.1)
3.a Aromatic/amide H refined with riding coordinates:
 C4(H4), C5(H5), C6(H6), C7(H7), C10(H10), C11(H11), C13(H13), C14(H14)
;
_olex2_exptl_crystal_mounting_method Litholoop
_olex2_submission_special_instructions 'No special instructions were received'

loop_
_space_group_symop_operation_xyz
'x, y, z'
'-x, y, -z+1/2'
'x+1/2, y+1/2, z'
'-x+1/2, y+1/2, -z+1/2'
'-x, -y, -z'
'x, -y, z-1/2'
'-x+1/2, -y+1/2, -z'
'x+1/2, -y+1/2, z-1/2'

loop_
_atom_site_label
_atom_site_type_symbol
_atom_site_fract_x
_atom_site_fract_y
_atom_site_fract_z
_atom_site_U_iso_or_equiv
_atom_site_adp_type
_atom_site_occupancy
_atom_site_site_symmetry_order
_atom_site_calc_flag
_atom_site_refinement_flags_posn
_atom_site_refinement_flags_adp
_atom_site_refinement_flags_occupancy
_atom_site_disorder_assembly
_atom_site_disorder_group
O1 O 0.50689(7) 0.38182(7) 0.54831(12) 0.0308(3) Uani 1 1 d . . . . .
O2 O 0.40316(8) 0.22607(7) 0.12202(13) 0.0343(3) Uani 1 1 d . . . . .
N1 N 0.27689(10) 0.50912(10) 0.11335(17) 0.0388(4) Uani 1 1 d . . . . .
C1 C 0.45514(9) 0.33281(9) 0.28351(15) 0.0270(3) Uani 1 1 d . . . . .
C2 C 0.46459(9) 0.33635(9) 0.46690(16) 0.0269(3) Uani 1 1 d . . . . .
C3 C 0.41208(9) 0.27623(9) 0.52306(16) 0.0289(3) Uani 1 1 d . . . . .
C4 C 0.39479(10) 0.26229(10) 0.67739(17) 0.0316(3) Uani 1 1 d . . . . .
H4 H 0.415655 0.294179 0.762345 0.038 Uiso 1 1 calc R . . . .
C5 C 0.34587(11) 0.19994(11) 0.70201(18) 0.0366(4) Uani 1 1 d . . . . .
H5 H 0.333454 0.188801 0.806025 0.044 Uiso 1 1 calc R . . . .
C6 C 0.31463(12) 0.15342(11) 0.5774(2) 0.0394(4) Uani 1 1 d . . . . .
H6 H 0.281090 0.111345 0.597886 0.047 Uiso 1 1 calc R . . . .
C7 C 0.33174(11) 0.16754(10) 0.42305(19) 0.0358(4) Uani 1 1 d . . . . .
H7 H 0.310678 0.135774 0.338006 0.043 Uiso 1 1 calc R . . . .
C8 C 0.38064(10) 0.22968(9) 0.39843(17) 0.0299(3) Uani 1 1 d . . . . .
C9 C 0.41045(9) 0.25701(9) 0.25021(16) 0.0288(3) Uani 1 1 d . . . . .
C10 C 0.34502(11) 0.52113(10) 0.22196(19) 0.0360(4) Uani 1 1 d . . . . .
H10 H 0.354290 0.570096 0.261150 0.043 Uiso 1 1 calc R . . . .
C11 C 0.40304(10) 0.46675(10) 0.28114(17) 0.0318(3) Uani 1 1 d . . . . .
H11 H 0.448918 0.478188 0.361643 0.038 Uiso 1 1 calc R . . . .
C12 C 0.39313(9) 0.39506(9) 0.22090(16) 0.0283(3) Uani 1 1 d . . . . .
C13 C 0.32273(10) 0.38206(10) 0.10518(17) 0.0320(3) Uani 1 1 d . . . . .
H13 H 0.313357 0.334261 0.059717 0.038 Uiso 1 1 calc R . . . .
C14 C 0.26694(11) 0.43985(11) 0.05790(18) 0.0366(4) Uani 1 1 d . . . . .
H14 H 0.218655 0.429716 -0.018566 0.044 Uiso 1 1 calc R . . . .
C1S C 0.4819(8) 0.0571(9) 1.160(2) 0.068(5) Uani 0.2 1 d . . P . .
C3S C 0.4615(15) 0.0715(12) 1.036(4) 0.045(4) Uiso 0.1 1 d . . P A .
C4S C 0.4744(5) 0.0768(6) 0.9456(14) 0.040(2) Uani 0.2 1 d . . P A .
C5S C 0.4707(16) 0.0465(16) 0.955(3) 0.044(5) Uiso 0.1 1 d . . P A .
C2S C 0.4612(19) 0.0671(15) 1.117(4) 0.045(6) Uiso 0.1 1 d . . P A 1
C6S C 0.4668(16) -0.0211(15) 1.150(3) 0.059(6) Uani 0.1 1 d . . P A 2

loop_
_atom_site_aniso_label
_atom_site_aniso_U_11
_atom_site_aniso_U_22
_atom_site_aniso_U_33
_atom_site_aniso_U_23
_atom_site_aniso_U_13
_atom_site_aniso_U_12
O1 0.0308(5) 0.0437(6) 0.0180(5) -0.0024(4) 0.0039(4) -0.0037(4)
O2 0.0376(6) 0.0469(7) 0.0186(5) -0.0037(4) 0.0039(4) -0.0028(5)
N1 0.0352(7) 0.0542(9) 0.0281(7) 0.0073(6) 0.0080(5) 0.0089(6)
C1 0.0253(6) 0.0414(8) 0.0146(6) -0.0003(5) 0.0042(4) -0.0014(5)
C2 0.0241(6) 0.0409(7) 0.0161(6) -0.0003(5) 0.0047(4) 0.0003(5)
C3 0.0252(6) 0.0447(8) 0.0172(6) 0.0003(5) 0.0044(5) -0.0014(5)
C4 0.0276(7) 0.0490(9) 0.0188(6) -0.0002(5) 0.0058(5) -0.0038(6)
C5 0.0345(7) 0.0553(10) 0.0212(6) 0.0022(6) 0.0076(5) -0.0087(7)
C6 0.0394(8) 0.0531(10) 0.0266(7) 0.0011(6) 0.0079(6) -0.0127(7)
C7 0.0347(8) 0.0497(10) 0.0233(7) -0.0014(6) 0.0050(6) -0.0094(6)
C8 0.0270(6) 0.0451(8) 0.0181(6) 0.0005(5) 0.0043(5) -0.0032(5)
C9 0.0256(6) 0.0437(8) 0.0173(6) -0.0003(5) 0.0033(5) 0.0001(5)
C10 0.0365(8) 0.0459(9) 0.0272(7) 0.0031(6) 0.0104(6) 0.0059(6)
C11 0.0306(7) 0.0448(8) 0.0209(6) 0.0007(5) 0.0068(5) 0.0015(6)
C12 0.0252(6) 0.0442(8) 0.0165(6) 0.0017(5) 0.0066(4) 0.0005(5)
C13 0.0272(7) 0.0497(9) 0.0196(6) 0.0020(5) 0.0049(5) 0.0009(6)
C14 0.0301(7) 0.0555(10) 0.0244(7) 0.0053(6) 0.0038(5) 0.0043(6)
C1S 0.027(5) 0.068(8) 0.104(13) -0.013(8) -0.011(6) 0.001(5)
C4S 0.021(3) 0.036(5) 0.062(7) 0.012(4) 0.003(3) -0.003(3)
C6S 0.054(12) 0.064(14) 0.064(14) -0.006(11) 0.027(11) -0.016(10)

loop_
_atom_type_symbol
_atom_type_description
_atom_type_scat_dispersion_real
_atom_type_scat_dispersion_imag
_atom_type_scat_source
C C 0.0033 0.0016 'International Tables Vol C Tables 4.2.6.8 and 6.1.1.4'
H H 0.0000 0.0000 'International Tables Vol C Tables 4.2.6.8 and 6.1.1.4'
N N 0.0063 0.0031 'International Tables Vol C Tables 4.2.6.8 and 6.1.1.4'
O O 0.0112 0.0059 'International Tables Vol C Tables 4.2.6.8 and 6.1.1.4'

loop_
_geom_angle_atom_site_label_1
_geom_angle_atom_site_label_2
_geom_angle_atom_site_label_3
_geom_angle
_geom_angle_site_symmetry_1
_geom_angle_site_symmetry_3
_geom_angle_publ_flag
C10 N1 C14 116.30(15) . . ?
C2 C1 C1 112.68(14) . 2_655 ?
C9 C1 C1 109.47(8) . 2_655 ?
C9 C1 C2 101.91(11) . . ?
C12 C1 C1 115.04(10) . 2_655 ?
C12 C1 C2 107.32(12) . . ?
C12 C1 C9 109.59(12) . . ?
O1 C2 C1 125.44(13) . . ?
O1 C2 C3 126.64(13) . . ?
C3 C2 C1 107.91(12) . . ?
C4 C3 C2 128.06(14) . . ?
C8 C3 C2 110.79(12) . . ?
C8 C3 C4 121.12(14) . . ?
C3 C4 H4 121.3 . . ?
C5 C4 C3 117.41(15) . . ?
C5 C4 H4 121.3 . . ?
C4 C5 H5 119.3 . . ?
C4 C5 C6 121.39(14) . . ?
C6 C5 H5 119.3 . . ?
C5 C6 H6 119.4 . . ?
C5 C6 C7 121.14(16) . . ?
C7 C6 H6 119.4 . . ?
C6 C7 H7 121.3 . . ?
C8 C7 C6 117.50(15) . . ?
C8 C7 H7 121.3 . . ?
C3 C8 C9 109.23(13) . . ?
C7 C8 C3 121.44(14) . . ?
C7 C8 C9 129.31(14) . . ?
O2 C9 C1 124.12(13) . . ?
O2 C9 C8 127.22(16) . . ?
C8 C9 C1 108.65(12) . . ?
N1 C10 H10 117.9 . . ?
N1 C10 C11 124.25(17) . . ?
C11 C10 H10 117.9 . . ?
C10 C11 H11 120.5 . . ?
C10 C11 C12 119.10(15) . . ?
C12 C11 H11 120.5 . . ?
C11 C12 C1 121.07(13) . . ?
C11 C12 C13 117.14(14) . . ?
C13 C12 C1 121.76(14) . . ?
C12 C13 H13 120.4 . . ?
C14 C13 C12 119.12(16) . . ?
C14 C13 H13 120.4 . . ?
N1 C14 C13 124.05(15) . . ?
N1 C14 H14 118.0 . . ?
C13 C14 H14 118.0 . . ?
C1S C1S C4S 159.5(12) 2_657 . ?
C1S C1S C5S 163.6(16) 2_657 . ?
C1S C1S C2S 7.3(11) 2_657 2_657 ?
C3S C1S C1S 165.8(15) . 2_657 ?
C3S C1S C4S 13.6(14) . . ?
C3S C1S C5S 23.1(16) . . ?
C3S C1S C2S 159.1(19) . 2_657 ?
C3S C1S C6S 98.5(19) . . ?
C4S C1S C2S 152.4(11) . 2_657 ?
C5S C1S C4S 17.5(8) . . ?
C5S C1S C2S 159.7(13) . 2_657 ?
C6S C1S C4S 97.9(15) . . ?
C6S C1S C5S 80.4(16) . . ?
C1S C3S C6S 47.4(15) . . ?
C4S C3S C1S 148(3) . . ?
C4S C3S C5S 39(2) . . ?
C4S C3S C6S 124(2) . . ?
C5S C3S C1S 127(3) . . ?
C5S C3S C6S 87(3) . . ?
C2S C3S C1S 19(3) . . ?
C2S C3S C4S 166(4) . . ?
C2S C3S C5S 140(5) . . ?
C3S C4S C1S 18.0(16) . . ?
C3S C4S C2S 6(2) . . ?
C3S C4S C6S 127(2) . 5_657 ?
C5S C4S C1S 70(3) . . ?
C5S C4S C3S 73(3) . . ?
C5S C4S C2S 74(3) . . ?
C5S C4S C6S 63(3) . 5_657 ?
C2S C4S C1S 12.2(11) . . ?
C2S C4S C6S 123.8(16) . 5_657 ?
C6S C4S C1S 113.4(13) 5_657 . ?
C1S C5S C5S 74.2(15) . 5_657 ?
C3S C5S C1S 30(2) . . ?
C3S C5S C5S 104(3) . 5_657 ?
C3S C5S C2S 18(2) . . ?
C3S C5S C6S 148(3) . 5_657 ?
C4S C5S C1S 92(3) . . ?
C4S C5S C3S 68(3) . . ?
C4S C5S C5S 145(4) . 5_657 ?
C4S C5S C2S 85(3) . . ?
C4S C5S C6S 97(4) . 5_657 ?
C2S C5S C1S 14.3(11) . . ?
C2S C5S C5S 87(2) . 5_657 ?
C2S C5S C6S 144(2) . 5_657 ?
C6S C5S C1S 130(2) 5_657 . ?
C3S C2S C1S 154(4) . 2_657 ?
C3S C2S C4S 7(2) . . ?
C3S C2S C5S 22(3) . . ?
C4S C2S C1S 146.2(18) . 2_657 ?
C5S C2S C1S 142(2) . 2_657 ?
C5S C2S C4S 21.6(11) . . ?
C1S C6S C3S 34.1(12) . . ?
C1S C6S C4S 122.6(16) . 5_657 ?
C1S C6S C5S 103.3(19) . 5_657 ?
C1S C6S C6S 82.9(15) . 2_657 ?
C4S C6S C3S 106.2(15) 5_657 . ?
C4S C6S C6S 99.8(17) 5_657 2_657 ?
C5S C6S C3S 87.7(19) 5_657 . ?
C5S C6S C4S 19.7(11) 5_657 5_657 ?
C5S C6S C6S 103(2) 5_657 2_657 ?
C6S C6S C3S 116.0(12) 2_657 . ?

loop_
_geom_bond_atom_site_label_1
_geom_bond_atom_site_label_2
_geom_bond_distance
_geom_bond_site_symmetry_2
_geom_bond_publ_flag
O1 C2 1.2152(18) . ?
O2 C9 1.2184(18) . ?
N1 C10 1.337(2) . ?
N1 C14 1.340(3) . ?
C1 C1 1.571(3) 2_655 ?
C1 C2 1.5506(19) . ?
C1 C9 1.546(2) . ?
C1 C12 1.534(2) . ?
C2 C3 1.473(2) . ?
C3 C4 1.3949(18) . ?
C3 C8 1.394(2) . ?
C4 H4 0.9500 . ?
C4 C5 1.390(2) . ?
C5 H5 0.9500 . ?
C5 C6 1.393(2) . ?
C6 H6 0.9500 . ?
C6 C7 1.395(2) . ?
C7 H7 0.9500 . ?
C7 C8 1.386(2) . ?
C8 C9 1.480(2) . ?
C10 H10 0.9500 . ?
C10 C11 1.387(2) . ?
C11 H11 0.9500 . ?
C11 C12 1.394(2) . ?
C12 C13 1.401(2) . ?
C13 H13 0.9500 . ?
C13 C14 1.386(2) . ?
C14 H14 0.9500 . ?
C1S C1S 1.57(4) 2_657 ?
C1S C3S 1.09(3) . ?
C1S C4S 1.85(2) . ?
C1S C5S 1.74(3) . ?
C1S C2S 2.00(4) 2_657 ?
C1S C6S 1.43(3) . ?
C3S C4S 0.83(3) . ?
C3S C5S 0.85(3) . ?
C3S C2S 0.69(3) . ?
C3S C6S 1.93(4) . ?
C4S C5S 0.56(2) . ?
C4S C2S 1.51(3) . ?
C4S C6S 1.64(3) 5_657 ?
C5S C5S 2.02(5) 5_657 ?
C5S C2S 1.45(4) . ?
C5S C6S 1.47(3) 5_657 ?
C6S C6S 1.89(6) 2_657 ?
